data_7038945
loop_
_publ_author_name
'Wang, Wen-Min'
'Qiao, Wan-Zhen'
'Zhang, Hong-Xia'
'Wang, Shi-Yu'
'Nie, Yao-Yao'
'Chen, Hong-Man'
'Liu, Zhen'
'Gao, Hong-Ling'
'Cui, Jian-Zhong'
'Zhao, Bin'

_publ_section_title
;
 Structures and magnetic properties of several phenoxo-O bridged dinuclear
 lanthanide complexes: Dy derivatives displaying substituent dependent
 magnetic relaxation behavior.
;
_journal_issue 19
_journal_name_full 'Dalton transactions (Cambridge, England : 2003)'
_journal_page_first 8182
_journal_page_last 8191
_journal_paper_doi 10.1039/c6dt00220j
_journal_volume 45
_journal_year 2016
_chemical_formula_sum 'C96 H74 N4 O12 Tb2'
_chemical_formula_weight 1793.43
_chemical_name_systematic
; 
 ? 
;
_space_group_IT_number 14
_symmetry_cell_setting monoclinic
_symmetry_space_group_name_Hall '-P 2ybc'
_symmetry_space_group_name_H-M 'P 1 21/c 1'
_atom_sites_solution_hydrogens geom
_atom_sites_solution_primary direct
_atom_sites_solution_secondary difmap
_audit_creation_method SHELXL-97
_audit_update_record
;
2016-02-19 deposited with the CCDC.
2016-04-04 downloaded from the CCDC.
;
_cell_angle_alpha 90.00
_cell_angle_beta 110.668(7)
_cell_angle_gamma 90.00
_cell_formula_units_Z 2
_cell_length_a 11.4739(19)
_cell_length_b 17.081(3)
_cell_length_c 21.323(3)
_cell_measurement_reflns_used 6394
_cell_measurement_temperature 113(2)
_cell_measurement_theta_max 27.4
_cell_measurement_theta_min 3.0
_cell_volume 3910.0(11)
_computing_cell_refinement 'CrystalClear-SM Expert 2.1 b42'
_computing_data_collection 'CrystalClear-SM Expert 2.1 b42 (Rigaku, 2015)'
_computing_data_reduction 'CrystalClear-SM Expert 2.1 b42'
_computing_molecular_graphics 'CrystalStructure 4.1'
_computing_publication_material 'CrystalStructure 4.1 (Rigaku, 2014)'
_computing_structure_refinement 'SHELXL-97 (Sheldrick, 1997)'
_computing_structure_solution 'SHELXS-97 (Sheldrick, 1990)'
_diffrn_ambient_temperature 113(2)
_diffrn_detector_area_resol_mean 5.814
_diffrn_measured_fraction_theta_full 0.998
_diffrn_measured_fraction_theta_max 0.998
_diffrn_measurement_device_type 'Rigaku XtaLAB P200'
_diffrn_measurement_method '\w and \f scans'
_diffrn_radiation_monochromator multilayer
_diffrn_radiation_source 'rotating anode'
_diffrn_radiation_type MoK\a
_diffrn_radiation_wavelength 0.71073
_diffrn_reflns_av_R_equivalents 0.0876
_diffrn_reflns_av_sigmaI/netI 0.0433
_diffrn_reflns_limit_h_max 13
_diffrn_reflns_limit_h_min -13
_diffrn_reflns_limit_k_max 19
_diffrn_reflns_limit_k_min -20
_diffrn_reflns_limit_l_max 25
_diffrn_reflns_limit_l_min -25
_diffrn_reflns_number 40611
_diffrn_reflns_theta_full 25.02
_diffrn_reflns_theta_max 25.02
_diffrn_reflns_theta_min 3.05
_diffrn_standards_decay_% 0
_diffrn_standards_interval_count 0
_diffrn_standards_interval_time 0
_diffrn_standards_number 0
_exptl_absorpt_coefficient_mu 1.863
_exptl_absorpt_correction_T_max 0.8074
_exptl_absorpt_correction_T_min 0.7070
_exptl_absorpt_correction_type multi-scan
_exptl_absorpt_process_details 'REQAB (Rigaku, 1998)'
_exptl_crystal_colour Colorless
_exptl_crystal_density_diffrn 1.523
_exptl_crystal_density_method 'not measured'
_exptl_crystal_description Prism
_exptl_crystal_F_000 1808
_exptl_crystal_size_max 0.20
_exptl_crystal_size_mid 0.18
_exptl_crystal_size_min 0.12
_refine_diff_density_max 4.202
_refine_diff_density_min -1.007
_refine_diff_density_rms 0.204
_refine_ls_extinction_method none
_refine_ls_goodness_of_fit_ref 1.083
_refine_ls_hydrogen_treatment constr
_refine_ls_matrix_type full
_refine_ls_number_parameters 515
_refine_ls_number_reflns 6903
_refine_ls_number_restraints 0
_refine_ls_restrained_S_all 1.083
_refine_ls_R_factor_all 0.1011
_refine_ls_R_factor_gt 0.0831
_refine_ls_shift/su_max 0.002
_refine_ls_shift/su_mean 0.000
_refine_ls_structure_factor_coef Fsqd
_refine_ls_weighting_details 'calc w=1/[\s^2^(Fo^2^)+(0.1828P)^2^+50.0000P] where P=(Fo^2^+2Fc^2^)/3'
_refine_ls_weighting_scheme calc
_refine_ls_wR_factor_gt 0.2564
_refine_ls_wR_factor_ref 0.2860
_reflns_number_gt 5739
_reflns_number_total 6903
_reflns_threshold_expression >2sigma(I)
_cod_data_source_file c6dt00220j2.cif
_cod_data_source_block 6
_cod_depositor_comments
;
The following automatic conversions were performed:

'_symmetry_cell_setting' value 'Monoclinic' changed to 'monoclinic'
according to
/usr/data/users/saulius/crontab/automatic-downloads/rss-feeds/RSC/lib/dictionaries/cif_core.dic
dictionary named 'cif_core.dic' version 2.4.2 from 2011-04-26.

'_exptl_absorpt_correction_type' value 'MULTI-SCAN' changed to
'multi-scan' according to
/usr/data/users/saulius/crontab/automatic-downloads/rss-feeds/RSC/lib/dictionaries/cif_core.dic
dictionary named 'cif_core.dic' version 2.4.2 from 2011-04-26.

'_refine_ls_hydrogen_treatment' value 'CONSTR' changed to 'constr'
according to
/usr/data/users/saulius/crontab/automatic-downloads/rss-feeds/RSC/lib/dictionaries/cif_core.dic
dictionary named 'cif_core.dic' version 2.4.2 from 2011-04-26.

Automatic conversion script
Id: cif_fix_values 4268 2015-11-12 08:31:59Z antanas 

 Adding full bibliography for 7038938--7038946.cif.
;
_cod_original_sg_symbol_H-M P2(1)/c
_cod_database_code 7038945

loop_
_symmetry_equiv_pos_as_xyz
'x, y, z'
'-x, y+1/2, -z+1/2'
'-x, -y, -z'
'x, -y-1/2, z-1/2'

loop_
_atom_site_label
_atom_site_type_symbol
_atom_site_fract_x
_atom_site_fract_y
_atom_site_fract_z
_atom_site_U_iso_or_equiv
_atom_site_adp_type
_atom_site_occupancy
_atom_site_symmetry_multiplicity
_atom_site_calc_flag
_atom_site_refinement_flags
Tb1 Tb 0.89044(5) 0.08155(3) 0.00995(3) 0.0302(3) Uani 1 1 d .
O1 O 0.9442(8) -0.0561(5) 0.0276(4) 0.0350(18) Uani 1 1 d .
O2 O 0.5793(11) 0.4684(6) -0.0643(6) 0.060(3) Uani 1 1 d .
O3 O 1.0032(8) 0.1944(5) 0.0575(4) 0.0370(19) Uani 1 1 d .
O4 O 0.9858(8) 0.0635(5) 0.1239(4) 0.0377(19) Uani 1 1 d .
O5 O 0.8171(8) 0.1624(5) -0.0832(4) 0.0343(18) Uani 1 1 d .
O6 O 0.7444(8) 0.0129(5) -0.0758(4) 0.040(2) Uani 1 1 d .
N1 N 0.7520(10) 0.0088(6) 0.0571(5) 0.035(2) Uani 1 1 d .
N2 N 0.7001(10) 0.1599(6) 0.0246(5) 0.039(2) Uani 1 1 d .
C1 C 0.7830(12) -0.0686(7) 0.0735(6) 0.036(3) Uani 1 1 d .
C2 C 0.8859(12) -0.1013(7) 0.0570(6) 0.035(3) Uani 1 1 d .
C3 C 0.9127(12) -0.1784(7) 0.0739(7) 0.039(3) Uani 1 1 d .
H3 H 0.9762 -0.2030 0.0619 0.047 Uiso 1 1 calc R
C4 C 0.8516(12) -0.2221(7) 0.1075(7) 0.040(3) Uani 1 1 d .
H4 H 0.8763 -0.2749 0.1190 0.049 Uiso 1 1 calc R
C5 C 0.7566(13) -0.1914(8) 0.1247(7) 0.047(3) Uani 1 1 d .
H5 H 0.7174 -0.2220 0.1488 0.056 Uiso 1 1 calc R
C6 C 0.7178(13) -0.1138(8) 0.1060(6) 0.042(3) Uani 1 1 d .
C7 C 0.6211(14) -0.0783(8) 0.1190(9) 0.053(4) Uani 1 1 d .
H7 H 0.5776 -0.1065 0.1423 0.064 Uiso 1 1 calc R
C8 C 0.5859(16) -0.0015(10) 0.0984(9) 0.061(4) Uani 1 1 d .
H8 H 0.5145 0.0217 0.1036 0.073 Uiso 1 1 calc R
C9 C 0.6581(12) 0.0389(7) 0.0707(6) 0.037(3) Uani 1 1 d .
C10 C 0.6287(14) 0.1216(9) 0.0485(7) 0.048(3) Uani 1 1 d .
H10 H 0.5570 0.1462 0.0521 0.057 Uiso 1 1 calc R
C11 C 0.6626(13) 0.2390(7) 0.0020(7) 0.041(3) Uani 1 1 d .
C12 C 0.5382(14) 0.2623(9) -0.0273(8) 0.055(4) Uani 1 1 d .
H12 H 0.4740 0.2252 -0.0317 0.066 Uiso 1 1 calc R
C13 C 0.5063(16) 0.3373(9) -0.0496(9) 0.057(4) Uani 1 1 d .
H13 H 0.4212 0.3521 -0.0687 0.068 Uiso 1 1 calc R
C14 C 0.6004(15) 0.3917(9) -0.0439(8) 0.053(4) Uani 1 1 d .
C15 C 0.7249(13) 0.3686(8) -0.0156(6) 0.040(3) Uani 1 1 d .
H15 H 0.7892 0.4056 -0.0110 0.048 Uiso 1 1 calc R
C16 C 0.7556(13) 0.2922(8) 0.0060(7) 0.044(3) Uani 1 1 d .
H16 H 0.8405 0.2765 0.0235 0.053 Uiso 1 1 calc R
C17 C 0.4525(16) 0.4971(10) -0.0902(10) 0.064(4) Uani 1 1 d .
H17A H 0.4132 0.4925 -0.0558 0.077 Uiso 1 1 calc R
H17B H 0.4025 0.4668 -0.1302 0.077 Uiso 1 1 calc R
C18 C 0.4603(19) 0.5821(9) -0.1083(9) 0.066(5) Uani 1 1 d .
H18A H 0.4959 0.6131 -0.0673 0.099 Uiso 1 1 calc R
H18B H 0.3767 0.6015 -0.1340 0.099 Uiso 1 1 calc R
H18C H 0.5134 0.5867 -0.1354 0.099 Uiso 1 1 calc R
C19 C 1.0422(15) -0.0189(9) 0.2384(7) 0.052(4) Uani 1 1 d .
H19 H 1.0047 -0.0440 0.1963 0.063 Uiso 1 1 calc R
C20 C 1.0570(17) -0.0592(10) 0.2978(8) 0.060(4) Uani 1 1 d .
H20 H 1.0304 -0.1121 0.2959 0.072 Uiso 1 1 calc R
C21 C 1.1090(19) -0.0235(11) 0.3581(8) 0.070(5) Uani 1 1 d .
H21 H 1.1175 -0.0509 0.3982 0.084 Uiso 1 1 calc R
C22 C 1.1493(18) 0.0525(11) 0.3607(7) 0.064(4) Uani 1 1 d .
H22 H 1.1866 0.0777 0.4028 0.076 Uiso 1 1 calc R
C23 C 1.1355(16) 0.0924(10) 0.3016(8) 0.058(4) Uani 1 1 d .
H23 H 1.1637 0.1450 0.3035 0.070 Uiso 1 1 calc R
C24 C 1.0824(12) 0.0571(8) 0.2416(6) 0.041(3) Uani 1 1 d .
C25 C 1.0550(12) 0.1004(7) 0.1753(6) 0.037(3) Uani 1 1 d .
C26 C 1.0968(12) 0.1764(7) 0.1734(6) 0.039(3) Uani 1 1 d .
H26 H 1.1475 0.1997 0.2144 0.047 Uiso 1 1 calc R
C27 C 1.0693(11) 0.2201(7) 0.1156(7) 0.038(3) Uani 1 1 d .
C28 C 1.1224(12) 0.3011(7) 0.1167(6) 0.036(3) Uani 1 1 d .
C29 C 1.1896(16) 0.3396(9) 0.1772(8) 0.058(4) Uani 1 1 d .
H29 H 1.2029 0.3139 0.2186 0.069 Uiso 1 1 calc R
C30 C 1.2359(19) 0.4133(9) 0.1771(10) 0.068(5) Uani 1 1 d .
H30 H 1.2831 0.4383 0.2180 0.082 Uiso 1 1 calc R
C31 C 1.2123(18) 0.4513(9) 0.1156(9) 0.062(4) Uani 1 1 d .
H31 H 1.2425 0.5030 0.1152 0.075 Uiso 1 1 calc R
C32 C 1.147(2) 0.4159(10) 0.0568(11) 0.081(6) Uani 1 1 d .
H32 H 1.1331 0.4423 0.0156 0.097 Uiso 1 1 calc R
C33 C 1.1013(18) 0.3409(9) 0.0571(9) 0.061(4) Uani 1 1 d .
H33 H 1.0546 0.3164 0.0159 0.073 Uiso 1 1 calc R
C34 C 0.8129(13) 0.2930(8) -0.1619(7) 0.043(3) Uani 1 1 d .
H34 H 0.8247 0.3021 -0.1161 0.051 Uiso 1 1 calc R
C35 C 0.8244(13) 0.3544(8) -0.2020(8) 0.049(3) Uani 1 1 d .
H35 H 0.8416 0.4055 -0.1835 0.059 Uiso 1 1 calc R
C36 C 0.8115(14) 0.3433(9) -0.2669(8) 0.052(4) Uani 1 1 d .
H36 H 0.8190 0.3865 -0.2932 0.062 Uiso 1 1 calc R
C37 C 0.7875(16) 0.2693(10) -0.2954(8) 0.057(4) Uani 1 1 d .
H37 H 0.7818 0.2610 -0.3405 0.068 Uiso 1 1 calc R
C38 C 0.7715(13) 0.2061(8) -0.2556(6) 0.044(3) Uani 1 1 d .
H38 H 0.7521 0.1553 -0.2746 0.052 Uiso 1 1 calc R
C39 C 0.7844(11) 0.2183(7) -0.1886(6) 0.035(3) Uani 1 1 d .
C40 C 0.7719(12) 0.1506(7) -0.1464(7) 0.037(3) Uani 1 1 d .
C41 C 0.7128(13) 0.0833(7) -0.1759(7) 0.040(3) Uani 1 1 d .
H41 H 0.6781 0.0815 -0.2234 0.048 Uiso 1 1 calc R
C42 C 0.7004(11) 0.0166(7) -0.1398(6) 0.035(3) Uani 1 1 d .
C43 C 0.6354(12) -0.0576(8) -0.1736(6) 0.038(3) Uani 1 1 d .
C44 C 0.5598(14) -0.0591(10) -0.2395(8) 0.053(4) Uani 1 1 d .
H44 H 0.5454 -0.0127 -0.2656 0.063 Uiso 1 1 calc R
C45 C 0.5033(17) -0.1301(11) -0.2684(8) 0.065(5) Uani 1 1 d .
H45 H 0.4536 -0.1318 -0.3147 0.078 Uiso 1 1 calc R
C46 C 0.5191(15) -0.1958(10) -0.2310(10) 0.064(5) Uani 1 1 d .
H46 H 0.4803 -0.2433 -0.2509 0.077 Uiso 1 1 calc R
C47 C 0.5932(14) -0.1938(9) -0.1622(9) 0.056(4) Uani 1 1 d .
H47 H 0.6016 -0.2386 -0.1345 0.067 Uiso 1 1 calc R
C48 C 0.6528(13) -0.1244(8) -0.1366(9) 0.052(4) Uani 1 1 d .
H48 H 0.7083 -0.1233 -0.0914 0.062 Uiso 1 1 calc R

loop_
_atom_site_aniso_label
_atom_site_aniso_U_11
_atom_site_aniso_U_22
_atom_site_aniso_U_33
_atom_site_aniso_U_23
_atom_site_aniso_U_13
_atom_site_aniso_U_12
Tb1 0.0382(4) 0.0225(4) 0.0309(4) 0.0008(2) 0.0136(3) -0.0005(2)
O1 0.043(5) 0.019(4) 0.044(5) 0.006(3) 0.016(4) -0.006(3)
O2 0.075(7) 0.035(5) 0.066(7) 0.014(5) 0.019(6) 0.019(5)
O3 0.046(5) 0.027(4) 0.042(5) -0.005(4) 0.020(4) -0.007(4)
O4 0.049(5) 0.028(4) 0.034(5) -0.003(4) 0.011(4) -0.004(4)
O5 0.050(5) 0.025(4) 0.029(4) -0.003(3) 0.017(4) 0.003(4)
O6 0.048(5) 0.033(5) 0.041(5) -0.002(4) 0.018(4) -0.008(4)
N1 0.052(6) 0.025(5) 0.031(5) -0.002(4) 0.018(5) -0.002(4)
N2 0.053(6) 0.027(5) 0.038(6) -0.010(4) 0.016(5) 0.000(5)
C1 0.040(6) 0.036(6) 0.036(6) -0.010(5) 0.017(5) -0.007(5)
C2 0.041(6) 0.028(6) 0.038(7) -0.011(5) 0.015(5) -0.010(5)
C3 0.040(7) 0.032(6) 0.047(7) 0.008(5) 0.015(6) 0.005(5)
C4 0.041(7) 0.030(6) 0.046(7) 0.008(5) 0.011(6) -0.004(5)
C5 0.053(8) 0.042(8) 0.046(8) 0.000(6) 0.018(6) -0.017(6)
C6 0.057(8) 0.036(7) 0.036(7) 0.009(5) 0.020(6) -0.001(6)
C7 0.048(8) 0.043(8) 0.077(11) 0.015(7) 0.031(8) -0.002(6)
C8 0.064(10) 0.050(9) 0.085(12) -0.001(8) 0.049(9) 0.002(7)
C9 0.051(7) 0.031(6) 0.033(6) 0.001(5) 0.020(6) -0.001(5)
C10 0.050(8) 0.052(8) 0.047(8) -0.003(7) 0.025(6) 0.004(7)
C11 0.045(7) 0.025(6) 0.057(8) -0.004(6) 0.023(6) 0.004(5)
C12 0.051(8) 0.039(8) 0.069(10) -0.005(7) 0.015(7) 0.012(6)
C13 0.059(9) 0.036(8) 0.076(11) 0.001(7) 0.025(8) -0.005(7)
C14 0.060(9) 0.045(8) 0.058(9) -0.002(7) 0.025(7) 0.009(7)
C15 0.047(7) 0.041(7) 0.036(6) 0.001(5) 0.020(6) 0.001(6)
C16 0.049(7) 0.034(7) 0.045(7) -0.010(6) 0.011(6) -0.004(6)
C17 0.062(10) 0.055(9) 0.080(11) 0.001(9) 0.031(9) 0.012(8)
C18 0.090(13) 0.048(9) 0.060(10) 0.008(7) 0.028(9) 0.027(8)
C19 0.070(10) 0.042(8) 0.040(7) 0.009(6) 0.013(7) 0.000(7)
C20 0.084(11) 0.055(9) 0.055(9) 0.013(8) 0.043(9) -0.007(8)
C21 0.106(14) 0.067(11) 0.033(8) 0.023(7) 0.019(8) 0.030(10)
C22 0.093(13) 0.065(11) 0.030(7) 0.005(7) 0.020(8) 0.005(9)
C23 0.067(10) 0.059(10) 0.051(9) 0.000(7) 0.025(8) 0.006(8)
C24 0.045(7) 0.041(7) 0.035(7) 0.003(6) 0.014(6) 0.006(6)
C25 0.040(6) 0.033(6) 0.038(7) -0.002(5) 0.014(5) 0.009(5)
C26 0.046(7) 0.032(6) 0.033(6) -0.003(5) 0.006(5) 0.001(5)
C27 0.038(6) 0.028(6) 0.046(7) -0.013(5) 0.014(6) -0.005(5)
C28 0.048(7) 0.030(6) 0.035(6) -0.003(5) 0.023(5) -0.001(5)
C29 0.081(11) 0.033(7) 0.058(9) -0.015(7) 0.023(8) -0.007(7)
C30 0.081(12) 0.045(9) 0.073(12) -0.012(8) 0.021(10) -0.019(8)
C31 0.091(12) 0.041(8) 0.067(10) -0.022(8) 0.042(9) -0.030(8)
C32 0.138(19) 0.047(10) 0.079(13) -0.016(9) 0.064(13) -0.035(11)
C33 0.092(12) 0.034(7) 0.060(9) -0.009(7) 0.032(9) -0.016(8)
C34 0.055(8) 0.031(6) 0.036(7) 0.000(5) 0.008(6) 0.009(6)
C35 0.050(8) 0.031(7) 0.061(9) 0.007(6) 0.013(7) -0.002(6)
C36 0.056(8) 0.045(8) 0.053(9) 0.030(7) 0.017(7) 0.000(7)
C37 0.075(10) 0.056(10) 0.042(8) 0.008(7) 0.023(7) -0.014(8)
C38 0.051(8) 0.042(7) 0.032(6) 0.003(5) 0.008(6) -0.015(6)
C39 0.040(6) 0.037(7) 0.023(5) 0.005(5) 0.005(5) 0.000(5)
C40 0.038(6) 0.031(6) 0.048(7) 0.011(5) 0.022(6) 0.011(5)
C41 0.050(7) 0.030(7) 0.037(7) 0.000(5) 0.014(6) -0.003(5)
C42 0.033(6) 0.031(6) 0.041(7) -0.005(5) 0.011(5) 0.000(5)
C43 0.041(7) 0.031(6) 0.044(7) -0.012(5) 0.018(6) -0.007(5)
C44 0.055(9) 0.052(8) 0.051(9) -0.004(7) 0.020(7) -0.018(7)
C45 0.074(11) 0.071(11) 0.047(9) -0.010(8) 0.017(8) -0.041(9)
C46 0.055(9) 0.046(9) 0.091(13) -0.022(9) 0.025(9) -0.020(7)
C47 0.052(8) 0.037(8) 0.086(12) -0.009(7) 0.034(8) -0.006(6)
C48 0.044(7) 0.036(7) 0.074(10) -0.015(7) 0.021(7) 0.002(6)

loop_
_atom_type_symbol
_atom_type_description
_atom_type_scat_dispersion_real
_atom_type_scat_dispersion_imag
_atom_type_scat_source
C C 0.0033 0.0016 'International Tables Vol C Tables 4.2.6.8 and 6.1.1.4'
H H 0.0000 0.0000 'International Tables Vol C Tables 4.2.6.8 and 6.1.1.4'
N N 0.0061 0.0033 'International Tables Vol C Tables 4.2.6.8 and 6.1.1.4'
O O 0.0106 0.0060 'International Tables Vol C Tables 4.2.6.8 and 6.1.1.4'
Tb Tb -0.1723 4.1537 'International Tables Vol C Tables 4.2.6.8 and 6.1.1.4'

loop_
_geom_angle_atom_site_label_1
_geom_angle_atom_site_label_2
_geom_angle_atom_site_label_3
_geom_angle
_geom_angle_site_symmetry_1
_geom_angle_site_symmetry_3
O4 Tb1 O6 134.9(3) . .
O4 Tb1 O5 151.1(3) . .
O6 Tb1 O5 71.5(3) . .
O4 Tb1 O3 70.7(3) . .
O6 Tb1 O3 153.3(3) . .
O5 Tb1 O3 81.9(3) . .
O4 Tb1 O1 101.2(3) . 3_755
O6 Tb1 O1 94.8(3) . 3_755
O5 Tb1 O1 84.9(3) . 3_755
O3 Tb1 O1 84.9(3) . 3_755
O4 Tb1 O1 73.0(3) . .
O6 Tb1 O1 72.8(3) . .
O5 Tb1 O1 134.9(3) . .
O3 Tb1 O1 131.2(3) . .
O1 Tb1 O1 71.4(3) 3_755 .
O4 Tb1 N1 69.0(3) . .
O6 Tb1 N1 71.3(3) . .
O5 Tb1 N1 123.5(3) . .
O3 Tb1 N1 124.7(3) . .
O1 Tb1 N1 138.9(3) 3_755 .
O1 Tb1 N1 67.5(3) . .
O4 Tb1 N2 92.7(3) . .
O6 Tb1 N2 87.3(3) . .
O5 Tb1 N2 74.8(3) . .
O3 Tb1 N2 83.5(3) . .
O1 Tb1 N2 157.8(3) 3_755 .
O1 Tb1 N2 129.8(3) . .
N1 Tb1 N2 62.5(3) . .
O4 Tb1 Tb1 86.2(2) . 3_755
O6 Tb1 Tb1 82.3(2) . 3_755
O5 Tb1 Tb1 112.81(19) . 3_755
O3 Tb1 Tb1 111.0(2) . 3_755
O1 Tb1 Tb1 36.40(19) 3_755 3_755
O1 Tb1 Tb1 35.02(19) . 3_755
N1 Tb1 Tb1 102.5(2) . 3_755
N2 Tb1 Tb1 164.1(2) . 3_755
C2 O1 Tb1 131.5(8) . 3_755
C2 O1 Tb1 119.9(8) . .
Tb1 O1 Tb1 108.6(3) 3_755 .
C14 O2 C17 119.0(13) . .
C27 O3 Tb1 138.5(8) . .
C25 O4 Tb1 139.7(8) . .
C40 O5 Tb1 134.3(7) . .
C42 O6 Tb1 136.0(8) . .
C9 N1 C1 118.5(10) . .
C9 N1 Tb1 125.6(8) . .
C1 N1 Tb1 115.8(8) . .
C10 N2 C11 116.8(12) . .
C10 N2 Tb1 116.9(9) . .
C11 N2 Tb1 126.0(8) . .
N1 C1 C6 120.8(11) . .
N1 C1 C2 117.6(11) . .
C6 C1 C2 121.6(12) . .
O1 C2 C3 125.7(12) . .
O1 C2 C1 118.8(11) . .
C3 C2 C1 115.5(11) . .
C2 C3 C4 123.1(12) . .
C2 C3 H3 118.5 . .
C4 C3 H3 118.5 . .
C5 C4 C3 121.8(12) . .
C5 C4 H4 119.1 . .
C3 C4 H4 119.1 . .
C4 C5 C6 119.1(12) . .
C4 C5 H5 120.5 . .
C6 C5 H5 120.5 . .
C7 C6 C5 123.6(12) . .
C7 C6 C1 117.6(12) . .
C5 C6 C1 118.8(13) . .
C6 C7 C8 120.9(13) . .
C6 C7 H7 119.5 . .
C8 C7 H7 119.5 . .
C9 C8 C7 117.3(14) . .
C9 C8 H8 121.3 . .
C7 C8 H8 121.3 . .
N1 C9 C8 124.6(12) . .
N1 C9 C10 114.4(11) . .
C8 C9 C10 120.9(12) . .
N2 C10 C9 120.2(12) . .
N2 C10 H10 119.9 . .
C9 C10 H10 119.9 . .
C16 C11 C12 119.0(13) . .
C16 C11 N2 117.5(12) . .
C12 C11 N2 123.4(12) . .
C13 C12 C11 121.7(15) . .
C13 C12 H12 119.2 . .
C11 C12 H12 119.2 . .
C12 C13 C14 119.3(15) . .
C12 C13 H13 120.3 . .
C14 C13 H13 120.3 . .
O2 C14 C13 124.3(14) . .
O2 C14 C15 116.4(14) . .
C13 C14 C15 119.3(14) . .
C16 C15 C14 120.7(13) . .
C16 C15 H15 119.6 . .
C14 C15 H15 119.6 . .
C11 C16 C15 119.9(13) . .
C11 C16 H16 120.1 . .
C15 C16 H16 120.1 . .
O2 C17 C18 106.3(14) . .
O2 C17 H17A 110.5 . .
C18 C17 H17A 110.5 . .
O2 C17 H17B 110.5 . .
C18 C17 H17B 110.5 . .
H17A C17 H17B 108.7 . .
C17 C18 H18A 109.5 . .
C17 C18 H18B 109.5 . .
H18A C18 H18B 109.5 . .
C17 C18 H18C 109.5 . .
H18A C18 H18C 109.5 . .
H18B C18 H18C 109.5 . .
C24 C19 C20 119.3(15) . .
C24 C19 H19 120.3 . .
C20 C19 H19 120.3 . .
C21 C20 C19 120.6(16) . .
C21 C20 H20 119.7 . .
C19 C20 H20 119.7 . .
C20 C21 C22 119.6(14) . .
C20 C21 H21 120.2 . .
C22 C21 H21 120.2 . .
C21 C22 C23 119.8(16) . .
C21 C22 H22 120.1 . .
C23 C22 H22 120.1 . .
C24 C23 C22 120.5(16) . .
C24 C23 H23 119.7 . .
C22 C23 H23 119.7 . .
C23 C24 C19 120.1(14) . .
C23 C24 C25 122.5(14) . .
C19 C24 C25 117.2(12) . .
O4 C25 C26 123.6(12) . .
O4 C25 C24 114.9(12) . .
C26 C25 C24 121.3(12) . .
C27 C26 C25 124.0(12) . .
C27 C26 H26 118.0 . .
C25 C26 H26 118.0 . .
O3 C27 C26 123.4(11) . .
O3 C27 C28 115.3(11) . .
C26 C27 C28 121.2(11) . .
C33 C28 C29 118.2(13) . .
C33 C28 C27 119.8(12) . .
C29 C28 C27 122.0(12) . .
C30 C29 C28 121.1(16) . .
C30 C29 H29 119.4 . .
C28 C29 H29 119.4 . .
C29 C30 C31 118.7(16) . .
C29 C30 H30 120.7 . .
C31 C30 H30 120.7 . .
C32 C31 C30 121.4(15) . .
C32 C31 H31 119.3 . .
C30 C31 H31 119.3 . .
C31 C32 C33 119.7(19) . .
C31 C32 H32 120.2 . .
C33 C32 H32 120.2 . .
C28 C33 C32 120.9(16) . .
C28 C33 H33 119.5 . .
C32 C33 H33 119.5 . .
C39 C34 C35 120.0(12) . .
C39 C34 H34 120.0 . .
C35 C34 H34 120.0 . .
C36 C35 C34 121.6(14) . .
C36 C35 H35 119.2 . .
C34 C35 H35 119.2 . .
C35 C36 C37 120.7(12) . .
C35 C36 H36 119.7 . .
C37 C36 H36 119.7 . .
C36 C37 C38 118.4(13) . .
C36 C37 H37 120.8 . .
C38 C37 H37 120.8 . .
C39 C38 C37 120.4(13) . .
C39 C38 H38 119.8 . .
C37 C38 H38 119.8 . .
C34 C39 C38 118.8(12) . .
C34 C39 C40 121.3(11) . .
C38 C39 C40 119.9(12) . .
O5 C40 C41 124.5(11) . .
O5 C40 C39 114.9(11) . .
C41 C40 C39 120.5(12) . .
C40 C41 C42 123.9(12) . .
C40 C41 H41 118.1 . .
C42 C41 H41 118.1 . .
O6 C42 C41 123.0(11) . .
O6 C42 C43 114.0(11) . .
C41 C42 C43 123.0(11) . .
C48 C43 C44 119.3(13) . .
C48 C43 C42 118.6(12) . .
C44 C43 C42 122.0(12) . .
C43 C44 C45 119.6(15) . .
C43 C44 H44 120.2 . .
C45 C44 H44 120.2 . .
C46 C45 C44 120.7(15) . .
C46 C45 H45 119.7 . .
C44 C45 H45 119.7 . .
C45 C46 C47 120.0(14) . .
C45 C46 H46 120.0 . .
C47 C46 H46 120.0 . .
C48 C47 C46 117.6(16) . .
C48 C47 H47 121.2 . .
C46 C47 H47 121.2 . .
C43 C48 C47 122.7(15) . .
C43 C48 H48 118.7 . .
C47 C48 H48 118.7 . .

loop_
_geom_bond_atom_site_label_1
_geom_bond_atom_site_label_2
_geom_bond_distance
_geom_bond_site_symmetry_2
Tb1 O4 2.306(8) .
Tb1 O6 2.316(9) .
Tb1 O5 2.319(8) .
Tb1 O3 2.343(8) .
Tb1 O1 2.346(9) 3_755
Tb1 O1 2.426(8) .
Tb1 N1 2.492(10) .
Tb1 N2 2.672(11) .
Tb1 Tb1 3.8750(11) 3_755
O1 C2 1.316(15) .
O1 Tb1 2.346(9) 3_755
O2 C14 1.373(19) .
O2 C17 1.45(2) .
O3 C27 1.280(15) .
O4 C25 1.271(16) .
O5 C40 1.279(15) .
O6 C42 1.280(15) .
N1 C9 1.315(16) .
N1 C1 1.382(16) .
N2 C10 1.286(18) .
N2 C11 1.448(16) .
C1 C6 1.414(18) .
C1 C2 1.457(18) .
C2 C3 1.372(18) .
C3 C4 1.385(18) .
C3 H3 0.9500 .
C4 C5 1.37(2) .
C4 H4 0.9500 .
C5 C6 1.41(2) .
C5 H5 0.9500 .
C6 C7 1.38(2) .
C7 C8 1.40(2) .
C7 H7 0.9500 .
C8 C9 1.36(2) .
C8 H8 0.9500 .
C9 C10 1.49(2) .
C10 H10 0.9500 .
C11 C16 1.382(19) .
C11 C12 1.40(2) .
C12 C13 1.37(2) .
C12 H12 0.9500 .
C13 C14 1.40(2) .
C13 H13 0.9500 .
C14 C15 1.40(2) .
C15 C16 1.387(19) .
C15 H15 0.9500 .
C16 H16 0.9500 .
C17 C18 1.51(2) .
C17 H17A 0.9900 .
C17 H17B 0.9900 .
C18 H18A 0.9800 .
C18 H18B 0.9800 .
C18 H18C 0.9800 .
C19 C24 1.37(2) .
C19 C20 1.40(2) .
C19 H19 0.9500 .
C20 C21 1.36(2) .
C20 H20 0.9500 .
C21 C22 1.37(3) .
C21 H21 0.9500 .
C22 C23 1.39(2) .
C22 H22 0.9500 .
C23 C24 1.35(2) .
C23 H23 0.9500 .
C24 C25 1.527(18) .
C25 C26 1.390(18) .
C26 C27 1.379(19) .
C26 H26 0.9500 .
C27 C28 1.509(17) .
C28 C33 1.38(2) .
C28 C29 1.41(2) .
C29 C30 1.37(2) .
C29 H29 0.9500 .
C30 C31 1.40(3) .
C30 H30 0.9500 .
C31 C32 1.35(3) .
C31 H31 0.9500 .
C32 C33 1.39(2) .
C32 H32 0.9500 .
C33 H33 0.9500 .
C34 C39 1.388(18) .
C34 C35 1.390(19) .
C34 H34 0.9500 .
C35 C36 1.35(2) .
C35 H35 0.9500 .
C36 C37 1.39(2) .
C36 H36 0.9500 .
C37 C38 1.425(19) .
C37 H37 0.9500 .
C38 C39 1.398(18) .
C38 H38 0.9500 .
C39 C40 1.502(17) .
C40 C41 1.370(18) .
C41 C42 1.409(18) .
C41 H41 0.9500 .
C42 C43 1.518(17) .
C43 C48 1.36(2) .
C43 C44 1.37(2) .
C44 C45 1.41(2) .
C44 H44 0.9500 .
C45 C46 1.35(3) .
C45 H45 0.9500 .
C46 C47 1.41(3) .
C46 H46 0.9500 .
C47 C48 1.38(2) .
C47 H47 0.9500 .
C48 H48 0.9500 .

loop_
_geom_torsion_atom_site_label_1
_geom_torsion_atom_site_label_2
_geom_torsion_atom_site_label_3
_geom_torsion_atom_site_label_4
_geom_torsion
_geom_torsion_site_symmetry_1
_geom_torsion_site_symmetry_4
O4 Tb1 O1 C2 68.6(8) . .
O6 Tb1 O1 C2 -81.6(8) . .
O5 Tb1 O1 C2 -120.8(8) . .
O3 Tb1 O1 C2 111.9(8) . .
O1 Tb1 O1 C2 177.1(10) 3_755 .
N1 Tb1 O1 C2 -5.2(8) . .
N2 Tb1 O1 C2 -10.4(10) . .
Tb1 Tb1 O1 C2 177.1(10) 3_755 .
O4 Tb1 O1 Tb1 -108.5(4) . 3_755
O6 Tb1 O1 Tb1 101.3(4) . 3_755
O5 Tb1 O1 Tb1 62.2(5) . 3_755
O3 Tb1 O1 Tb1 -65.2(5) . 3_755
O1 Tb1 O1 Tb1 0.0 3_755 3_755
N1 Tb1 O1 Tb1 177.7(4) . 3_755
N2 Tb1 O1 Tb1 172.5(3) . 3_755
O4 Tb1 O3 C27 -2.6(11) . .
O6 Tb1 O3 C27 163.1(11) . .
O5 Tb1 O3 C27 168.1(12) . .
O1 Tb1 O3 C27 -106.4(12) 3_755 .
O1 Tb1 O3 C27 -46.6(13) . .
N1 Tb1 O3 C27 42.6(13) . .
N2 Tb1 O3 C27 92.6(12) . .
Tb1 Tb1 O3 C27 -80.5(12) 3_755 .
O6 Tb1 O4 C25 -170.1(11) . .
O5 Tb1 O4 C25 -18.5(16) . .
O3 Tb1 O4 C25 0.9(12) . .
O1 Tb1 O4 C25 81.3(12) 3_755 .
O1 Tb1 O4 C25 147.7(13) . .
N1 Tb1 O4 C25 -140.4(13) . .
N2 Tb1 O4 C25 -81.2(12) . .
Tb1 Tb1 O4 C25 114.7(12) 3_755 .
O4 Tb1 O5 C40 173.3(9) . .
O6 Tb1 O5 C40 -27.5(10) . .
O3 Tb1 O5 C40 154.9(11) . .
O1 Tb1 O5 C40 69.4(11) 3_755 .
O1 Tb1 O5 C40 12.1(12) . .
N1 Tb1 O5 C40 -78.6(11) . .
N2 Tb1 O5 C40 -119.7(11) . .
Tb1 Tb1 O5 C40 45.5(11) 3_755 .
O4 Tb1 O6 C42 -170.3(10) . .
O5 Tb1 O6 C42 23.7(11) . .
O3 Tb1 O6 C42 28.9(15) . .
O1 Tb1 O6 C42 -59.2(11) 3_755 .
O1 Tb1 O6 C42 -128.1(12) . .
N1 Tb1 O6 C42 160.5(12) . .
N2 Tb1 O6 C42 98.6(11) . .
Tb1 Tb1 O6 C42 -93.5(11) 3_755 .
O4 Tb1 N1 C9 101.5(10) . .
O6 Tb1 N1 C9 -100.3(10) . .
O5 Tb1 N1 C9 -49.0(11) . .
O3 Tb1 N1 C9 55.6(11) . .
O1 Tb1 N1 C9 -175.6(9) 3_755 .
O1 Tb1 N1 C9 -178.9(11) . .
N2 Tb1 N1 C9 -3.4(9) . .
Tb1 Tb1 N1 C9 -177.6(9) 3_755 .
O4 Tb1 N1 C1 -74.7(8) . .
O6 Tb1 N1 C1 83.6(8) . .
O5 Tb1 N1 C1 134.8(8) . .
O3 Tb1 N1 C1 -120.5(8) . .
O1 Tb1 N1 C1 8.2(10) 3_755 .
O1 Tb1 N1 C1 4.9(8) . .
N2 Tb1 N1 C1 -179.6(9) . .
Tb1 Tb1 N1 C1 6.3(8) 3_755 .
O4 Tb1 N2 C10 -65.1(10) . .
O6 Tb1 N2 C10 69.8(10) . .
O5 Tb1 N2 C10 141.4(10) . .
O3 Tb1 N2 C10 -135.3(10) . .
O1 Tb1 N2 C10 165.8(9) 3_755 .
O1 Tb1 N2 C10 4.9(11) . .
N1 Tb1 N2 C10 -0.5(9) . .
Tb1 Tb1 N2 C10 20.7(16) 3_755 .
O4 Tb1 N2 C11 121.5(10) . .
O6 Tb1 N2 C11 -103.6(10) . .
O5 Tb1 N2 C11 -32.0(9) . .
O3 Tb1 N2 C11 51.3(10) . .
O1 Tb1 N2 C11 -7.6(15) 3_755 .
O1 Tb1 N2 C11 -168.5(9) . .
N1 Tb1 N2 C11 -173.9(11) . .
Tb1 Tb1 N2 C11 -152.7(8) 3_755 .
C9 N1 C1 C6 -1.9(18) . .
Tb1 N1 C1 C6 174.5(9) . .
C9 N1 C1 C2 178.9(11) . .
Tb1 N1 C1 C2 -4.7(14) . .
Tb1 O1 C2 C3 0.8(18) 3_755 .
Tb1 O1 C2 C3 -175.5(10) . .
Tb1 O1 C2 C1 -178.8(8) 3_755 .
Tb1 O1 C2 C1 4.9(14) . .
N1 C1 C2 O1 0.0(17) . .
C6 C1 C2 O1 -179.2(11) . .
N1 C1 C2 C3 -179.6(11) . .
C6 C1 C2 C3 1.2(18) . .
O1 C2 C3 C4 177.1(12) . .
C1 C2 C3 C4 -3.3(19) . .
C2 C3 C4 C5 2(2) . .
C3 C4 C5 C6 2(2) . .
C4 C5 C6 C7 178.0(15) . .
C4 C5 C6 C1 -4(2) . .
N1 C1 C6 C7 1(2) . .
C2 C1 C6 C7 -179.4(13) . .
N1 C1 C6 C5 -177.0(12) . .
C2 C1 C6 C5 2.2(19) . .
C5 C6 C7 C8 -179.1(16) . .
C1 C6 C7 C8 2(2) . .
C6 C7 C8 C9 -6(3) . .
C1 N1 C9 C8 -2(2) . .
Tb1 N1 C9 C8 -177.9(12) . .
C1 N1 C9 C10 -177.6(11) . .
Tb1 N1 C9 C10 6.4(15) . .
C7 C8 C9 N1 6(2) . .
C7 C8 C9 C10 -178.9(15) . .
C11 N2 C10 C9 177.8(12) . .
Tb1 N2 C10 C9 3.8(16) . .
N1 C9 C10 N2 -6.6(19) . .
C8 C9 C10 N2 177.6(14) . .
C10 N2 C11 C16 150.4(13) . .
Tb1 N2 C11 C16 -36.2(16) . .
C10 N2 C11 C12 -33.8(19) . .
Tb1 N2 C11 C12 139.6(12) . .
C16 C11 C12 C13 -3(2) . .
N2 C11 C12 C13 -178.3(14) . .
C11 C12 C13 C14 1(3) . .
C17 O2 C14 C13 4(2) . .
C17 O2 C14 C15 -176.1(13) . .
C12 C13 C14 O2 -179.8(15) . .
C12 C13 C14 C15 0(2) . .
O2 C14 C15 C16 -179.3(13) . .
C13 C14 C15 C16 1(2) . .
C12 C11 C16 C15 3(2) . .
N2 C11 C16 C15 179.4(11) . .
C14 C15 C16 C11 -3(2) . .
C14 O2 C17 C18 -179.8(13) . .
C24 C19 C20 C21 1(3) . .
C19 C20 C21 C22 -1(3) . .
C20 C21 C22 C23 1(3) . .
C21 C22 C23 C24 0(3) . .
C22 C23 C24 C19 0(2) . .
C22 C23 C24 C25 174.6(14) . .
C20 C19 C24 C23 0(2) . .
C20 C19 C24 C25 -175.4(14) . .
Tb1 O4 C25 C26 0(2) . .
Tb1 O4 C25 C24 176.0(8) . .
C23 C24 C25 O4 -168.3(13) . .
C19 C24 C25 O4 7.0(18) . .
C23 C24 C25 C26 8(2) . .
C19 C24 C25 C26 -177.1(13) . .
O4 C25 C26 C27 -1(2) . .
C24 C25 C26 C27 -176.3(12) . .
Tb1 O3 C27 C26 3(2) . .
Tb1 O3 C27 C28 179.9(8) . .
C25 C26 C27 O3 -1(2) . .
C25 C26 C27 C28 -177.4(12) . .
O3 C27 C28 C33 -2.1(18) . .
C26 C27 C28 C33 174.8(14) . .
O3 C27 C28 C29 175.4(13) . .
C26 C27 C28 C29 -7.7(19) . .
C33 C28 C29 C30 -2(2) . .
C27 C28 C29 C30 -179.4(15) . .
C28 C29 C30 C31 2(3) . .
C29 C30 C31 C32 -1(3) . .
C30 C31 C32 C33 1(3) . .
C29 C28 C33 C32 1(3) . .
C27 C28 C33 C32 179.0(17) . .
C31 C32 C33 C28 -1(3) . .
C39 C34 C35 C36 -2(2) . .
C34 C35 C36 C37 -1(2) . .
C35 C36 C37 C38 3(2) . .
C36 C37 C38 C39 -2(2) . .
C35 C34 C39 C38 2(2) . .
C35 C34 C39 C40 179.7(12) . .
C37 C38 C39 C34 0(2) . .
C37 C38 C39 C40 -177.8(13) . .
Tb1 O5 C40 C41 25.5(18) . .
Tb1 O5 C40 C39 -156.3(8) . .
C34 C39 C40 O5 -15.6(17) . .
C38 C39 C40 O5 162.0(12) . .
C34 C39 C40 C41 162.7(13) . .
C38 C39 C40 C41 -19.7(18) . .
O5 C40 C41 C42 -4(2) . .
C39 C40 C41 C42 178.2(12) . .
Tb1 O6 C42 C41 -17.4(19) . .
Tb1 O6 C42 C43 161.8(8) . .
C40 C41 C42 O6 0(2) . .
C40 C41 C42 C43 -179.5(12) . .
O6 C42 C43 C48 -14.4(17) . .
C41 C42 C43 C48 164.7(13) . .
O6 C42 C43 C44 165.3(13) . .
C41 C42 C43 C44 -16(2) . .
C48 C43 C44 C45 -1(2) . .
C42 C43 C44 C45 179.1(14) . .
C43 C44 C45 C46 3(3) . .
C44 C45 C46 C47 0(3) . .
C45 C46 C47 C48 -3(2) . .
C44 C43 C48 C47 -3(2) . .
C42 C43 C48 C47 177.0(12) . .
C46 C47 C48 C43 5(2) . .
